data_2212408
loop_
_publ_author_name
'Zhao, Hong-Bin'
'Cao, Hua'
'Xu, Yong-Jun'
'Yang, Pan-Long'
'Liu, Yan-Li'

_publ_section_title
;
 Butyl 2-(piperidine-1-carbothioylsulfanyl)acetate
;
_journal_coeditor_code WN2109
_journal_issue 2
_journal_name_full 'Acta Crystallographica Section E'
_journal_page_first o865
_journal_page_last o866
_journal_paper_doi 10.1107/S1600536807002486
_journal_volume 63
_journal_year 2007
_chemical_formula_iupac 'C12 H21 N O2 S2'
_chemical_formula_moiety 'C12 H21 N O2 S2'
_chemical_formula_sum 'C12 H21 N O2 S2'
_chemical_formula_weight 275.42
_chemical_name_systematic
;
Butyl 2-(piperidine-1-carbothioylsulfanyl)acetate
;
_space_group_IT_number 14
_symmetry_cell_setting monoclinic
_symmetry_space_group_name_Hall '-P 2yn'
_symmetry_space_group_name_H-M 'P 1 21/n 1'
_atom_sites_solution_hydrogens geom
_atom_sites_solution_primary direct
_atom_sites_solution_secondary difmap
_cell_angle_alpha 90.00
_cell_angle_beta 107.513(7)
_cell_angle_gamma 90.00
_cell_formula_units_Z 4
_cell_length_a 6.504(3)
_cell_length_b 24.123(12)
_cell_length_c 9.506(5)
_cell_measurement_reflns_used 2040
_cell_measurement_temperature 273(2)
_cell_measurement_theta_max 23.03
_cell_measurement_theta_min 2.40
_cell_volume 1422.3(12)
_computing_cell_refinement 'SAINT-Plus (Bruker, 2003)'
_computing_data_collection 'SMART (Bruker, 1998)'
_computing_data_reduction SAINT-Plus
_computing_molecular_graphics 'SHELXTL (Bruker, 1997)'
_computing_publication_material SHELXTL
_computing_structure_refinement 'SHELXL97 (Sheldrick, 1997)'
_computing_structure_solution 'SHELXS97 (Sheldrick, 1997)'
_diffrn_ambient_temperature 273(2)
_diffrn_measured_fraction_theta_full 0.988
_diffrn_measured_fraction_theta_max 0.988
_diffrn_measurement_device_type 'Bruker SMART APEX CCD'
_diffrn_measurement_method '\f and \w'
_diffrn_radiation_monochromator graphite
_diffrn_radiation_source 'fine-focus sealed tube'
_diffrn_radiation_type MoK\a
_diffrn_radiation_wavelength 0.71073
_diffrn_reflns_av_R_equivalents 0.0261
_diffrn_reflns_av_sigmaI/netI 0.0304
_diffrn_reflns_limit_h_max 8
_diffrn_reflns_limit_h_min -8
_diffrn_reflns_limit_k_max 29
_diffrn_reflns_limit_k_min -29
_diffrn_reflns_limit_l_max 11
_diffrn_reflns_limit_l_min -6
_diffrn_reflns_number 8173
_diffrn_reflns_theta_full 26.11
_diffrn_reflns_theta_max 26.11
_diffrn_reflns_theta_min 1.69
_diffrn_standards_number 0
_exptl_absorpt_coefficient_mu 0.366
_exptl_absorpt_correction_T_max 0.9717
_exptl_absorpt_correction_T_min 0.8794
_exptl_absorpt_correction_type multi-scan
_exptl_absorpt_process_details '(SADABS in SAINT-Plus; Bruker, 2003)'
_exptl_crystal_colour colorless
_exptl_crystal_density_diffrn 1.286
_exptl_crystal_density_method 'not measured'
_exptl_crystal_description plate
_exptl_crystal_F_000 592
_exptl_crystal_size_max 0.36
_exptl_crystal_size_mid 0.24
_exptl_crystal_size_min 0.08
_refine_diff_density_max 0.303
_refine_diff_density_min -0.167
_refine_ls_extinction_method none
_refine_ls_goodness_of_fit_ref 1.024
_refine_ls_hydrogen_treatment constr
_refine_ls_matrix_type full
_refine_ls_number_parameters 155
_refine_ls_number_reflns 2769
_refine_ls_number_restraints 0
_refine_ls_restrained_S_all 1.024
_refine_ls_R_factor_all 0.0731
_refine_ls_R_factor_gt 0.0487
_refine_ls_shift/su_max 0.000
_refine_ls_shift/su_mean 0.000
_refine_ls_structure_factor_coef Fsqd
_refine_ls_weighting_details 'calc w=1/[\s^2^(Fo^2^)+(0.0833P)^2^+0.0758P] where P=(Fo^2^+2Fc^2^)/3'
_refine_ls_weighting_scheme calc
_refine_ls_wR_factor_gt 0.1214
_refine_ls_wR_factor_ref 0.1380
_reflns_number_gt 1953
_reflns_number_total 2769
_reflns_threshold_expression I>2\s(I)
_cod_data_source_file wn2109.cif
_cod_data_source_block I
_cod_depositor_comments
;
The following automatic conversions were performed:
'_symmetry_cell_setting' value 'Monoclinic' changed to 'monoclinic'
according to '/home/saulius/struct/CIF-dictionaries/cif_core.dic'
dictionary named 'cif_core.dic' version 2.4.1 from 2010-06-29.

Automatic conversion script
Id: cif_fix_enum 1527 2010-12-29 10:47:43Z saulius 

The following automatic conversions were performed:

'_symmetry_cell_setting' value 'Monoclinic' changed to 'monoclinic'
according to /home/saulius/struct/CIF-dictionaries/cif_core.dic
dictionary named 'cif_core.dic' version 2.4.1 from 2010-06-29.

Automatic conversion script
Id: cif_fix_values 1715 2011-07-08 13:25:40Z adriana 
;
_cod_original_sg_symbol_H-M 'P 21/n'
_cod_database_code 2212408
_cod_database_fobs_code 2212408

loop_
_symmetry_equiv_pos_as_xyz
'x, y, z'
'-x+1/2, y+1/2, -z+1/2'
'-x, -y, -z'
'x-1/2, -y-1/2, z-1/2'

loop_
_atom_site_type_symbol
_atom_site_label
_atom_site_fract_x
_atom_site_fract_y
_atom_site_fract_z
_atom_site_U_iso_or_equiv
_atom_site_adp_type
_atom_site_calc_flag
_atom_site_refinement_flags
_atom_site_occupancy
C C1 1.2478(4) -0.02321(12) 0.7652(3) 0.0681(8) Uani d . 1
H H1A 1.3431 0.0087 0.7844 0.082 Uiso calc R 1
H H1B 1.2892 -0.0475 0.6970 0.082 Uiso calc R 1
C C2 1.2674(5) -0.05344(12) 0.9064(3) 0.0747(8) Uani d . 1
H H2A 1.2372 -0.0280 0.9768 0.090 Uiso calc R 1
H H2B 1.4141 -0.0667 0.9476 0.090 Uiso calc R 1
C C3 1.1140(5) -0.10195(12) 0.8828(3) 0.0737(8) Uani d . 1
H H3A 1.1196 -0.1181 0.9774 0.088 Uiso calc R 1
H H3B 1.1577 -0.1301 0.8248 0.088 Uiso calc R 1
C C4 0.8852(5) -0.08365(12) 0.8037(3) 0.0705(8) Uani d . 1
H H4A 0.7920 -0.1159 0.7795 0.085 Uiso calc R 1
H H4B 0.8333 -0.0599 0.8682 0.085 Uiso calc R 1
C C5 0.8767(5) -0.05275(10) 0.6648(3) 0.0657(7) Uani d . 1
H H5A 0.9177 -0.0772 0.5969 0.079 Uiso calc R 1
H H5B 0.7309 -0.0399 0.6176 0.079 Uiso calc R 1
C C6 0.9636(4) 0.04736(9) 0.7047(2) 0.0483(6) Uani d . 1
C C7 0.6509(4) 0.12928(11) 0.6650(3) 0.0619(7) Uani d . 1
H H7A 0.5084 0.1363 0.6737 0.074 Uiso calc R 1
H H7B 0.7551 0.1412 0.7564 0.074 Uiso calc R 1
C C8 0.6801(4) 0.16428(10) 0.5411(3) 0.0571(6) Uani d . 1
C C9 0.7264(5) 0.25895(12) 0.4813(4) 0.0753(8) Uani d . 1
H H9A 0.6155 0.2868 0.4714 0.090 Uiso calc R 1
H H9B 0.7074 0.2424 0.3852 0.090 Uiso calc R 1
C C10 0.9456(5) 0.28531(12) 0.5363(4) 0.0774(9) Uani d . 1
H H10A 0.9524 0.3158 0.4715 0.093 Uiso calc R 1
H H10B 0.9631 0.3006 0.6336 0.093 Uiso calc R 1
C C11 1.1290(5) 0.24686(12) 0.5454(3) 0.0750(8) Uani d . 1
H H11A 1.2628 0.2666 0.5897 0.090 Uiso calc R 1
H H11B 1.1222 0.2165 0.6107 0.090 Uiso calc R 1
C C12 1.1354(5) 0.22341(15) 0.4029(4) 0.0971(11) Uani d . 1
H H12A 1.0074 0.2020 0.3602 0.146 Uiso calc R 1
H H12B 1.2598 0.2001 0.4190 0.146 Uiso calc R 1
H H12C 1.1431 0.2530 0.3371 0.146 Uiso calc R 1
N N1 1.0246(3) -0.00510(8) 0.7005(2) 0.0550(5) Uani d . 1
O O1 0.6723(4) 0.14809(8) 0.4213(2) 0.0807(6) Uani d . 1
O O2 0.7074(3) 0.21661(7) 0.5855(2) 0.0687(5) Uani d . 1
S S1 1.13068(11) 0.10062(3) 0.76094(9) 0.0683(3) Uani d . 1
S S2 0.68005(11) 0.05665(3) 0.64571(8) 0.0663(3) Uani d . 1

loop_
_atom_site_aniso_label
_atom_site_aniso_U_11
_atom_site_aniso_U_22
_atom_site_aniso_U_33
_atom_site_aniso_U_12
_atom_site_aniso_U_13
_atom_site_aniso_U_23
C1 0.0606(16) 0.0588(16) 0.090(2) 0.0017(13) 0.0302(15) -0.0040(14)
C2 0.0705(19) 0.0688(19) 0.072(2) 0.0130(14) 0.0021(15) -0.0017(15)
C3 0.098(2) 0.0626(18) 0.0588(17) 0.0052(15) 0.0202(16) 0.0103(14)
C4 0.082(2) 0.0532(15) 0.084(2) -0.0147(14) 0.0363(16) -0.0044(15)
C5 0.0711(18) 0.0492(15) 0.0660(18) -0.0077(12) 0.0043(14) -0.0056(12)
C6 0.0542(14) 0.0513(13) 0.0406(13) -0.0082(10) 0.0162(10) 0.0044(10)
C7 0.0637(16) 0.0616(16) 0.0646(17) 0.0075(13) 0.0257(13) 0.0083(13)
C8 0.0606(16) 0.0534(15) 0.0581(17) 0.0085(12) 0.0190(12) 0.0050(12)
C9 0.083(2) 0.0581(17) 0.082(2) 0.0115(15) 0.0216(16) 0.0202(15)
C10 0.091(2) 0.0580(17) 0.081(2) -0.0034(15) 0.0227(17) 0.0049(15)
C11 0.077(2) 0.0677(18) 0.073(2) -0.0105(15) 0.0110(15) 0.0068(15)
C12 0.088(2) 0.117(3) 0.084(2) -0.001(2) 0.0223(19) -0.006(2)
N1 0.0607(13) 0.0453(11) 0.0558(12) -0.0063(9) 0.0125(10) 0.0013(9)
O1 0.1261(18) 0.0642(12) 0.0553(12) 0.0077(11) 0.0326(11) 0.0007(10)
O2 0.0901(14) 0.0549(11) 0.0660(12) 0.0015(9) 0.0308(10) 0.0019(9)
S1 0.0605(4) 0.0540(4) 0.0910(6) -0.0155(3) 0.0236(4) -0.0068(4)
S2 0.0535(4) 0.0570(4) 0.0811(5) -0.0074(3) 0.0092(3) 0.0141(3)

loop_
_atom_type_symbol
_atom_type_description
_atom_type_scat_dispersion_real
_atom_type_scat_dispersion_imag
_atom_type_scat_source
C C 0.0033 0.0016 'International Tables Vol C Tables 4.2.6.8 and 6.1.1.4'
H H 0.0000 0.0000 'International Tables Vol C Tables 4.2.6.8 and 6.1.1.4'
N N 0.0061 0.0033 'International Tables Vol C Tables 4.2.6.8 and 6.1.1.4'
O O 0.0106 0.0060 'International Tables Vol C Tables 4.2.6.8 and 6.1.1.4'
S S 0.1246 0.1234 'International Tables Vol C Tables 4.2.6.8 and 6.1.1.4'

loop_
_geom_angle_atom_site_label_1
_geom_angle_atom_site_label_2
_geom_angle_atom_site_label_3
_geom_angle
N1 C1 C2 109.1(2)
N1 C1 H1A 109.9
C2 C1 H1A 109.9
N1 C1 H1B 109.9
C2 C1 H1B 109.9
H1A C1 H1B 108.3
C1 C2 C3 111.7(2)
C1 C2 H2A 109.3
C3 C2 H2A 109.3
C1 C2 H2B 109.3
C3 C2 H2B 109.3
H2A C2 H2B 107.9
C2 C3 C4 110.7(2)
C2 C3 H3A 109.5
C4 C3 H3A 109.5
C2 C3 H3B 109.5
C4 C3 H3B 109.5
H3A C3 H3B 108.1
C5 C4 C3 110.6(2)
C5 C4 H4A 109.5
C3 C4 H4A 109.5
C5 C4 H4B 109.5
C3 C4 H4B 109.5
H4A C4 H4B 108.1
N1 C5 C4 109.7(2)
N1 C5 H5A 109.7
C4 C5 H5A 109.7
N1 C5 H5B 109.7
C4 C5 H5B 109.7
H5A C5 H5B 108.2
N1 C6 S1 124.91(19)
N1 C6 S2 113.71(17)
S1 C6 S2 121.38(14)
C8 C7 S2 115.40(19)
C8 C7 H7A 108.4
S2 C7 H7A 108.4
C8 C7 H7B 108.4
S2 C7 H7B 108.4
H7A C7 H7B 107.5
O1 C8 O2 125.4(2)
O1 C8 C7 125.8(2)
O2 C8 C7 108.7(2)
O2 C9 C10 109.0(2)
O2 C9 H9A 109.9
C10 C9 H9A 109.9
O2 C9 H9B 109.9
C10 C9 H9B 109.9
H9A C9 H9B 108.3
C11 C10 C9 114.5(3)
C11 C10 H10A 108.6
C9 C10 H10A 108.6
C11 C10 H10B 108.6
C9 C10 H10B 108.6
H10A C10 H10B 107.6
C12 C11 C10 115.3(3)
C12 C11 H11A 108.5
C10 C11 H11A 108.5
C12 C11 H11B 108.5
C10 C11 H11B 108.5
H11A C11 H11B 107.5
C11 C12 H12A 109.5
C11 C12 H12B 109.5
H12A C12 H12B 109.5
C11 C12 H12C 109.5
H12A C12 H12C 109.5
H12B C12 H12C 109.5
C6 N1 C1 122.6(2)
C6 N1 C5 124.7(2)
C1 N1 C5 111.2(2)
C8 O2 C9 118.9(2)
C6 S2 C7 103.00(12)

loop_
_geom_bond_atom_site_label_1
_geom_bond_atom_site_label_2
_geom_bond_distance
C1 N1 1.462(3)
C1 C2 1.499(4)
C1 H1A 0.9700
C1 H1B 0.9700
C2 C3 1.510(4)
C2 H2A 0.9700
C2 H2B 0.9700
C3 C4 1.517(4)
C3 H3A 0.9700
C3 H3B 0.9700
C4 C5 1.502(4)
C4 H4A 0.9700
C4 H4B 0.9700
C5 N1 1.471(3)
C5 H5A 0.9700
C5 H5B 0.9700
C6 N1 1.330(3)
C6 S1 1.664(2)
C6 S2 1.773(3)
C7 C8 1.507(4)
C7 S2 1.778(3)
C7 H7A 0.9700
C7 H7B 0.9700
C8 O1 1.191(3)
C8 O2 1.326(3)
C9 O2 1.454(3)
C9 C10 1.504(4)
C9 H9A 0.9700
C9 H9B 0.9700
C10 C11 1.493(4)
C10 H10A 0.9700
C10 H10B 0.9700
C11 C12 1.480(4)
C11 H11A 0.9700
C11 H11B 0.9700
C12 H12A 0.9600
C12 H12B 0.9600
C12 H12C 0.9600

loop_
_geom_hbond_atom_site_label_D
_geom_hbond_atom_site_label_H
_geom_hbond_atom_site_label_A
_geom_hbond_site_symmetry_A
_geom_hbond_distance_DH
_geom_hbond_distance_HA
_geom_hbond_distance_DA
_geom_hbond_angle_DHA
C1 H1A S1 . 0.97 2.59 3.080(3) 111.7
C5 H5B S2 . 0.97 2.38 2.914(3) 114.2
C7 H7B S1 . 0.97 2.62 3.056(3) 107.5
C9 H9B O1 . 0.97 2.32 2.735(4) 104.7
C7 H7A S1 1_455 0.97 2.95 3.823(3) 150.6

loop_
_cod_related_entry_id
_cod_related_entry_database
_cod_related_entry_code
1 ChemSpider 21125303
